data_2206292
loop_
_publ_author_name
'Shu-Xin Cui'
'Jing-Ping Zhang'
'Lei Wang'
'Yu-Long Zhao'

_publ_section_title
;
 Bis(2,4'-bipyridin-1'-ium) 2,5-dicarboxybenzene-1,4-carboxylate
 benzene-1,2,4,5-tetracarboxylic acid
;
_journal_issue 7
_journal_name_full 'Acta Crystallographica Section E'
_journal_page_first o2193
_journal_page_last o2195
_journal_paper_doi 10.1107/S1600536805018593
_journal_volume 61
_journal_year 2005
_chemical_formula_moiety '2C10 H9 N2 + , C10 H4 O8 2- , C10 H6 O8'
_chemical_formula_sum 'C40 H28 N4 O16'
_chemical_formula_weight 820.66
_chemical_name_systematic
;
Bis(2,4'-bipyridin-1'-ium) 2,5-dicarboxybenzene-1,4-carboxylate
benzene-1,2,4,5-tetracarboxylic acid
;
_space_group_IT_number 2
_symmetry_cell_setting triclinic
_symmetry_space_group_name_Hall '-P 1'
_symmetry_space_group_name_H-M 'P -1'
_atom_sites_solution_hydrogens geom
_atom_sites_solution_primary direct
_atom_sites_solution_secondary difmap
_cell_angle_alpha 85.739(4)
_cell_angle_beta 81.378(4)
_cell_angle_gamma 79.820(5)
_cell_formula_units_Z 1
_cell_length_a 8.090(2)
_cell_length_b 9.576(2)
_cell_length_c 11.456(3)
_cell_measurement_reflns_used 5020
_cell_measurement_temperature 153(2)
_cell_measurement_theta_max 26.38
_cell_measurement_theta_min 1.8
_cell_volume 862.6(4)
_computing_cell_refinement 'SAINT (Bruker, 2001)'
_computing_data_collection 'SMART (Siemens, 1995)'
_computing_data_reduction SAINT
_computing_molecular_graphics 'XP (Bruker 1998)'
_computing_publication_material SHELXL97
_computing_structure_refinement 'SHELXL97 (Sheldrick, 1997)'
_computing_structure_solution 'SHELXS97 (Sheldrick, 1997)'
_diffrn_ambient_temperature 153(2)
_diffrn_detector_area_resol_mean 9
_diffrn_measured_fraction_theta_full 0.975
_diffrn_measured_fraction_theta_max 0.975
_diffrn_measurement_device_type 'Siemens SMART CCD area-detector'
_diffrn_measurement_method \w
_diffrn_radiation_monochromator graphite
_diffrn_radiation_source 'fine-focus sealed tube'
_diffrn_radiation_type MoK\a
_diffrn_radiation_wavelength 0.71073
_diffrn_reflns_av_R_equivalents 0.0406
_diffrn_reflns_av_sigmaI/netI 0.0750
_diffrn_reflns_limit_h_max 10
_diffrn_reflns_limit_h_min -9
_diffrn_reflns_limit_k_max 8
_diffrn_reflns_limit_k_min -11
_diffrn_reflns_limit_l_max 14
_diffrn_reflns_limit_l_min -14
_diffrn_reflns_number 5020
_diffrn_reflns_theta_full 26.38
_diffrn_reflns_theta_max 26.38
_diffrn_reflns_theta_min 1.80
_diffrn_standards_number 0
_exptl_absorpt_coefficient_mu 0.125
_exptl_absorpt_correction_type none
_exptl_crystal_colour brown
_exptl_crystal_density_diffrn 1.580
_exptl_crystal_density_method 'not measured'
_exptl_crystal_description plate
_exptl_crystal_F_000 424
_exptl_crystal_size_max 0.213
_exptl_crystal_size_mid 0.171
_exptl_crystal_size_min 0.094
_refine_diff_density_max 0.206
_refine_diff_density_min -0.184
_refine_ls_extinction_method none
_refine_ls_goodness_of_fit_ref 0.875
_refine_ls_hydrogen_treatment mixed
_refine_ls_matrix_type full
_refine_ls_number_parameters 287
_refine_ls_number_reflns 3434
_refine_ls_number_restraints 0
_refine_ls_restrained_S_all 0.875
_refine_ls_R_factor_all 0.0933
_refine_ls_R_factor_gt 0.0498
_refine_ls_shift/su_max 0.000
_refine_ls_shift/su_mean 0.000
_refine_ls_structure_factor_coef Fsqd
_refine_ls_weighting_details 'calc w = 1/[\s^2^(Fo^2^)+(0.0436P)^2^] where P = (Fo^2^+2Fc^2^)/3'
_refine_ls_weighting_scheme calc
_refine_ls_wR_factor_gt 0.0998
_refine_ls_wR_factor_ref 0.1155
_reflns_number_gt 1913
_reflns_number_total 3434
_reflns_threshold_expression I>2\s(I)
_cod_data_source_file sj6098.cif
_cod_data_source_block I
_cod_depositor_comments
;
The following automatic conversions were performed:
'_symmetry_cell_setting' value 'Triclinic' changed to 'triclinic'
according to '/home/saulius/struct/CIF-dictionaries/cif_core.dic'
dictionary named 'cif_core.dic' version 2.4.1 from 2010-06-29.

Automatic conversion script
Id: cif_fix_enum 1527 2010-12-29 10:47:43Z saulius 

The following automatic conversions were performed:

'_symmetry_cell_setting' value 'Triclinic' changed to 'triclinic'
according to /home/saulius/struct/CIF-dictionaries/cif_core.dic
dictionary named 'cif_core.dic' version 2.4.1 from 2010-06-29.

Automatic conversion script
Id: cif_fix_values 1715 2011-07-08 13:25:40Z adriana 
;
_cod_database_code 2206292
_cod_database_fobs_code 2206292

loop_
_symmetry_equiv_pos_as_xyz
'x, y, z'
'-x, -y, -z'

loop_
_atom_site_label
_atom_site_fract_x
_atom_site_fract_y
_atom_site_fract_z
_atom_site_U_iso_or_equiv
_atom_site_adp_type
_atom_site_calc_flag
_atom_site_refinement_flags
_atom_site_occupancy
_atom_site_type_symbol
N1 0.0444(3) 0.2285(2) 0.84236(19) 0.0482(6) Uani d . 1 N
N2 -0.3301(3) 0.6861(2) 0.95212(17) 0.0468(6) Uani d . 1 N
O1 -1.1695(3) 0.37405(19) 1.52091(15) 0.0672(7) Uani d . 1 O
O2 -1.1196(3) 0.33555(18) 1.32990(15) 0.0665(6) Uani d . 1 O
O3 -0.8679(3) 0.03762(18) 1.18062(14) 0.0659(6) Uani d . 1 O
O4 -0.7838(3) 0.20769(19) 1.26587(16) 0.0571(6) Uani d . 1 O
O5 -1.4420(3) 0.62257(18) 1.63437(17) 0.0649(6) Uani d . 1 O
O6 -1.2829(3) 0.63929(17) 1.46631(15) 0.0679(6) Uani d . 1 O
O7 -1.3928(2) 1.22245(18) 1.22155(16) 0.0643(6) Uani d . 1 O
O8 -1.2750(3) 1.00378(18) 1.20185(15) 0.0704(6) Uani d . 1 O
C1 -0.4404(4) 0.7904(3) 1.0056(2) 0.0586(8) Uani d . 1 C
H1B -0.4686 0.8748 0.9619 0.070 Uiso calc R 1 H
C2 -0.5146(4) 0.7808(3) 1.1210(2) 0.0557(7) Uani d . 1 C
H2B -0.5915 0.8564 1.1541 0.067 Uiso calc R 1 H
C3 -0.4731(4) 0.6577(3) 1.1861(2) 0.0560(8) Uani d . 1 C
H3A -0.5204 0.6477 1.2648 0.067 Uiso calc R 1 H
C4 -0.3594(3) 0.5484(3) 1.1325(2) 0.0500(7) Uani d . 1 C
H4A -0.3282 0.4641 1.1756 0.060 Uiso calc R 1 H
C5 -0.2917(3) 0.5638(3) 1.01515(19) 0.0370(6) Uani d . 1 C
C6 -0.1751(3) 0.4463(2) 0.95408(19) 0.0347(6) Uani d . 1 C
C7 -0.1139(3) 0.3215(2) 1.0157(2) 0.0454(7) Uani d . 1 C
H7A -0.1471 0.3108 1.0967 0.055 Uiso calc R 1 H
C8 -0.0058(3) 0.2150(3) 0.9578(2) 0.0498(7) Uani d . 1 C
H8A 0.0333 0.1318 0.9997 0.060 Uiso calc R 1 H
C9 -0.0098(4) 0.3451(3) 0.7797(2) 0.0560(8) Uani d . 1 C
H9A 0.0276 0.3524 0.6991 0.067 Uiso calc R 1 H
C10 -0.1201(3) 0.4546(3) 0.8326(2) 0.0492(7) Uani d . 1 C
H10A -0.1589 0.5352 0.7875 0.059 Uiso calc R 1 H
C11 -0.8649(3) 0.1005(2) 1.2662(2) 0.0365(6) Uani d . 1 C
C12 -0.9405(3) 0.0543(2) 1.38828(18) 0.0315(5) Uani d . 1 C
C13 -1.0490(3) 0.1439(2) 1.46658(18) 0.0318(6) Uani d . 1 C
C14 -1.1160(3) 0.2951(2) 1.4313(2) 0.0393(6) Uani d . 1 C
C15 -1.1070(3) 0.0882(2) 1.57823(18) 0.0345(6) Uani d . 1 C
H15A -1.1791 0.1477 1.6315 0.041 Uiso calc R 1 H
C16 -1.3883(3) 0.6946(2) 1.5446(2) 0.0422(6) Uani d . 1 C
C17 -1.4543(3) 0.8528(2) 1.53092(19) 0.0350(6) Uani d . 1 C
C18 -1.3992(3) 0.9146(2) 1.42150(19) 0.0381(6) Uani d . 1 C
H18A -1.3299 0.8554 1.3667 0.046 Uiso calc R 1 H
C19 -1.4389(3) 1.0573(2) 1.38725(19) 0.0344(6) Uani d . 1 C
C20 -1.3617(3) 1.0960(3) 1.2621(2) 0.0401(6) Uani d . 1 C
HN1 0.129(4) 0.141(3) 0.805(2) 0.083(9) Uiso d . 1 H
HO4 -0.758(4) 0.241(3) 1.192(3) 0.095(11) Uiso d . 1 H
HO5 -1.519(4) 0.688(3) 1.699(3) 0.094(10) Uiso d . 1 H
HO1 -1.215(4) 0.468(4) 1.494(3) 0.133(15) Uiso d . 1 H

loop_
_atom_site_aniso_label
_atom_site_aniso_U_11
_atom_site_aniso_U_22
_atom_site_aniso_U_33
_atom_site_aniso_U_12
_atom_site_aniso_U_13
_atom_site_aniso_U_23
N1 0.0625(16) 0.0330(13) 0.0456(13) -0.0022(11) -0.0033(12) -0.0020(11)
N2 0.0599(15) 0.0326(12) 0.0407(12) 0.0006(11) 0.0019(11) 0.0067(10)
O1 0.1173(19) 0.0273(11) 0.0428(11) 0.0189(11) -0.0043(11) 0.0016(9)
O2 0.1030(17) 0.0439(12) 0.0395(11) 0.0144(10) -0.0071(11) 0.0134(9)
O3 0.1137(18) 0.0531(12) 0.0319(10) -0.0288(12) 0.0056(10) -0.0045(9)
O4 0.0830(15) 0.0480(12) 0.0383(11) -0.0237(10) 0.0071(10) 0.0094(9)
O5 0.0860(16) 0.0266(10) 0.0660(13) -0.0020(10) 0.0269(12) 0.0090(9)
O6 0.1038(17) 0.0279(10) 0.0510(12) 0.0203(10) 0.0165(11) 0.0041(8)
O7 0.0801(15) 0.0321(11) 0.0643(12) -0.0013(10) 0.0263(11) 0.0119(9)
O8 0.1030(18) 0.0420(12) 0.0464(11) 0.0202(11) 0.0130(11) 0.0006(9)
C1 0.076(2) 0.0376(16) 0.0516(17) 0.0084(14) -0.0001(16) 0.0061(13)
C2 0.063(2) 0.0411(17) 0.0535(17) 0.0012(14) 0.0102(15) -0.0058(13)
C3 0.067(2) 0.0491(18) 0.0449(16) -0.0099(15) 0.0128(14) 0.0015(13)
C4 0.0620(19) 0.0347(15) 0.0458(16) -0.0043(13) 0.0068(14) 0.0077(12)
C5 0.0407(15) 0.0319(14) 0.0381(14) -0.0096(11) -0.0026(12) 0.0029(11)
C6 0.0367(15) 0.0299(13) 0.0377(13) -0.0101(11) -0.0022(11) 0.0013(10)
C7 0.0622(19) 0.0344(15) 0.0349(13) -0.0032(13) -0.0008(13) 0.0056(11)
C8 0.067(2) 0.0322(15) 0.0464(16) -0.0024(13) -0.0087(15) 0.0081(12)
C9 0.081(2) 0.0411(17) 0.0387(15) 0.0004(15) 0.0013(15) 0.0038(13)
C10 0.067(2) 0.0346(15) 0.0382(15) 0.0018(13) -0.0005(14) 0.0077(12)
C11 0.0478(16) 0.0240(13) 0.0322(13) 0.0018(11) -0.0006(12) 0.0050(10)
C12 0.0408(15) 0.0218(12) 0.0302(12) -0.0031(10) -0.0053(11) 0.0048(10)
C13 0.0388(15) 0.0219(13) 0.0318(12) -0.0009(10) -0.0031(11) 0.0036(9)
C14 0.0468(17) 0.0262(14) 0.0378(14) 0.0036(11) 0.0033(12) 0.0023(11)
C15 0.0433(15) 0.0256(13) 0.0301(12) 0.0008(11) 0.0022(11) -0.0018(10)
C16 0.0539(18) 0.0252(14) 0.0427(15) 0.0020(12) -0.0016(13) -0.0011(12)
C17 0.0415(16) 0.0221(13) 0.0397(13) -0.0014(11) -0.0051(12) -0.0007(10)
C18 0.0421(16) 0.0272(14) 0.0401(14) 0.0032(11) 0.0010(12) -0.0049(10)
C19 0.0375(15) 0.0235(13) 0.0404(13) -0.0015(11) -0.0055(11) 0.0021(10)
C20 0.0414(16) 0.0295(14) 0.0454(15) -0.0020(12) -0.0007(12) 0.0026(12)

loop_
_atom_type_symbol
_atom_type_description
_atom_type_scat_dispersion_real
_atom_type_scat_dispersion_imag
_atom_type_scat_source
C C 0.0033 0.0016 'International Tables Vol C Tables 4.2.6.8 and 6.1.1.4'
H H 0.0000 0.0000 'International Tables Vol C Tables 4.2.6.8 and 6.1.1.4'
N N 0.0061 0.0033 'International Tables Vol C Tables 4.2.6.8 and 6.1.1.4'
O O 0.0106 0.0060 'International Tables Vol C Tables 4.2.6.8 and 6.1.1.4'

loop_
_geom_angle_atom_site_label_1
_geom_angle_atom_site_label_2
_geom_angle_atom_site_label_3
_geom_angle_site_symmetry_1
_geom_angle_site_symmetry_3
_geom_angle
_geom_angle_publ_flag
C9 N1 C8 . . 121.2(2) yes
C9 N1 HN1 . . 122.8(14) ?
C8 N1 HN1 . . 116.0(14) ?
C1 N2 C5 . . 117.7(2) yes
C14 O1 HO1 . . 109.8(19) ?
C11 O4 HO4 . . 109.7(18) ?
C16 O5 HO5 . . 111.8(15) ?
N2 C1 C2 . . 124.1(2) ?
N2 C1 H1B . . 118.0 ?
C2 C1 H1B . . 118.0 ?
C3 C2 C1 . . 118.4(3) ?
C3 C2 H2B . . 120.8 ?
C1 C2 H2B . . 120.8 ?
C2 C3 C4 . . 118.5(2) ?
C2 C3 H3A . . 120.8 ?
C4 C3 H3A . . 120.8 ?
C3 C4 C5 . . 120.3(2) ?
C3 C4 H4A . . 119.9 ?
C5 C4 H4A . . 119.9 ?
N2 C5 C4 . . 121.0(2) ?
N2 C5 C6 . . 117.5(2) ?
C4 C5 C6 . . 121.4(2) ?
C7 C6 C10 . . 116.6(2) ?
C7 C6 C5 . . 121.3(2) ?
C10 C6 C5 . . 122.1(2) ?
C8 C7 C6 . . 120.3(2) ?
C8 C7 H7A . . 119.8 ?
C6 C7 H7A . . 119.8 ?
N1 C8 C7 . . 120.8(2) ?
N1 C8 H8A . . 119.6 ?
C7 C8 H8A . . 119.6 ?
N1 C9 C10 . . 120.6(2) ?
N1 C9 H9A . . 119.7 ?
C10 C9 H9A . . 119.7 ?
C9 C10 C6 . . 120.4(2) ?
C9 C10 H10A . . 119.8 ?
C6 C10 H10A . . 119.8 ?
O3 C11 O4 . . 124.0(2) yes
O3 C11 C12 . . 122.6(2) ?
O4 C11 C12 . . 113.1(2) ?
C13 C12 C15 . 2_358 119.80(19) ?
C13 C12 C11 . . 124.40(19) ?
C15 C12 C11 2_358 . 115.8(2) ?
C12 C13 C15 . . 118.66(19) ?
C12 C13 C14 . . 121.85(19) ?
C15 C13 C14 . . 119.3(2) ?
O2 C14 O1 . . 124.7(2) yes
O2 C14 C13 . . 122.3(2) ?
O1 C14 C13 . . 113.0(2) ?
C12 C15 C13 2_358 . 121.5(2) ?
C12 C15 H15A 2_358 . 119.2 ?
C13 C15 H15A . . 119.2 ?
O6 C16 O5 . . 121.1(2) ?
O6 C16 C17 . . 118.3(2) yes
O5 C16 C17 . . 120.6(2) ?
C18 C17 C19 . 2_278 117.0(2) ?
C18 C17 C16 . . 114.0(2) ?
C19 C17 C16 2_278 . 129.0(2) ?
C19 C18 C17 . . 125.5(2) ?
C19 C18 H18A . . 117.3 ?
C17 C18 H18A . . 117.3 ?
C18 C19 C17 . 2_278 117.58(19) ?
C18 C19 C20 . . 114.4(2) ?
C17 C19 C20 2_278 . 128.0(2) ?
O8 C20 O7 . . 121.1(2) yes
O8 C20 C19 . . 119.4(2) ?
O7 C20 C19 . . 119.5(2) ?

loop_
_geom_bond_atom_site_label_1
_geom_bond_atom_site_label_2
_geom_bond_site_symmetry_2
_geom_bond_distance
_geom_bond_publ_flag
N1 C9 . 1.325(3) yes
N1 C8 . 1.328(3) yes
N1 HN1 . 1.06(3) ?
N2 C1 . 1.335(3) ?
N2 C5 . 1.343(3) ?
O1 C14 . 1.296(3) yes
O1 HO1 . 0.96(4) ?
O2 C14 . 1.199(3) yes
O3 C11 . 1.193(3) yes
O4 C11 . 1.312(3) yes
O4 HO4 . 0.89(3) ?
O5 C16 . 1.260(3) yes
O5 HO5 . 1.06(3) ?
O6 C16 . 1.222(3) yes
O7 C20 . 1.260(2) yes
O8 C20 . 1.215(3) yes
C1 C2 . 1.371(3) ?
C1 H1B . 0.9300 ?
C2 C3 . 1.366(3) ?
C2 H2B . 0.9300 ?
C3 C4 . 1.380(4) ?
C3 H3A . 0.9300 ?
C4 C5 . 1.381(3) ?
C4 H4A . 0.9300 ?
C5 C6 . 1.479(3) ?
C6 C7 . 1.394(3) ?
C6 C10 . 1.397(3) ?
C7 C8 . 1.362(3) ?
C7 H7A . 0.9300 ?
C8 H8A . 0.9300 ?
C9 C10 . 1.366(3) ?
C9 H9A . 0.9300 ?
C10 H10A . 0.9300 ?
C11 C12 . 1.508(3) ?
C12 C13 . 1.387(3) ?
C12 C15 2_358 1.392(3) ?
C13 C15 . 1.395(3) ?
C13 C14 . 1.502(3) ?
C15 C12 2_358 1.392(3) ?
C15 H15A . 0.9300 ?
C16 C17 . 1.520(3) ?
C17 C18 . 1.391(3) ?
C17 C19 2_278 1.407(3) ?
C18 C19 . 1.388(3) ?
C18 H18A . 0.9300 ?
C19 C17 2_278 1.407(3) ?
C19 C20 . 1.523(3) ?

loop_
_geom_hbond_atom_site_label_D
_geom_hbond_atom_site_label_H
_geom_hbond_atom_site_label_A
_geom_hbond_site_symmetry_A
_geom_hbond_distance_DH
_geom_hbond_distance_HA
_geom_hbond_distance_DA
_geom_hbond_angle_DHA
_geom_hbond_publ_flag
N1 HN1 O8 2_467 1.06(3) 1.66(3) 2.665(3) 158(2) yes
O4 HO4 N2 2_467 0.89(3) 1.84(3) 2.717(3) 170(3) yes
O5 HO5 O7 2_278 1.06(3) 1.33(3) 2.391(3) 175(3) yes
O1 HO1 O6 . 0.96(4) 1.66(4) 2.607(2) 171(3) yes

loop_
_geom_torsion_atom_site_label_1
_geom_torsion_atom_site_label_2
_geom_torsion_atom_site_label_3
_geom_torsion_atom_site_label_4
_geom_torsion_site_symmetry_1
_geom_torsion_site_symmetry_4
_geom_torsion
_geom_torsion_publ_flag
C5 N2 C1 C2 . . 0.9(4) ?
N2 C1 C2 C3 . . 0.5(4) ?
C1 C2 C3 C4 . . -0.5(4) ?
C2 C3 C4 C5 . . -0.9(4) ?
C1 N2 C5 C4 . . -2.3(4) ?
C1 N2 C5 C6 . . 177.5(2) ?
C3 C4 C5 N2 . . 2.3(4) ?
C3 C4 C5 C6 . . -177.4(2) ?
N2 C5 C6 C7 . . 172.9(2) ?
C4 C5 C6 C7 . . -7.3(4) ?
N2 C5 C6 C10 . . -6.8(3) ?
C4 C5 C6 C10 . . 172.9(2) ?
C10 C6 C7 C8 . . 0.2(4) ?
C5 C6 C7 C8 . . -179.6(2) ?
C9 N1 C8 C7 . . -0.6(4) ?
C6 C7 C8 N1 . . 0.6(4) ?
C8 N1 C9 C10 . . -0.3(4) ?
N1 C9 C10 C6 . . 1.2(4) ?
C7 C6 C10 C9 . . -1.0(4) ?
C5 C6 C10 C9 . . 178.7(2) ?
O3 C11 C12 C13 . . -131.2(3) ?
O4 C11 C12 C13 . . 54.4(3) ?
O3 C11 C12 C15 . 2_358 49.8(3) ?
O4 C11 C12 C15 . 2_358 -124.6(2) ?
C15 C12 C13 C15 2_358 . 0.5(4) ?
C11 C12 C13 C15 . . -178.5(2) ?
C15 C12 C13 C14 2_358 . -174.7(2) ?
C11 C12 C13 C14 . . 6.4(3) ?
C12 C13 C14 O2 . . 20.9(4) ?
C15 C13 C14 O2 . . -154.2(2) ?
C12 C13 C14 O1 . . -159.8(2) ?
C15 C13 C14 O1 . . 25.1(3) ?
C12 C13 C15 C12 . 2_358 -0.5(4) ?
C14 C13 C15 C12 . 2_358 174.8(2) ?
O6 C16 C17 C18 . . 7.0(3) y
O5 C16 C17 C18 . . -172.7(2) y
O6 C16 C17 C19 . 2_278 -172.9(2) ?
O5 C16 C17 C19 . 2_278 7.4(4) ?
C19 C17 C18 C19 2_278 . 0.9(4) ?
C16 C17 C18 C19 . . -179.0(2) ?
C17 C18 C19 C17 . 2_278 -0.9(4) ?
C17 C18 C19 C20 . . -179.8(2) ?
C18 C19 C20 O8 . . 0.7(3) y
C17 C19 C20 O8 2_278 . -178.1(2) ?
C18 C19 C20 O7 . . 178.6(2) y
C17 C19 C20 O7 2_278 . -0.2(4) ?
